data_4115752
loop_
_publ_author_name
'Yoshihiro Matano'
'Hazumi Nomura'
'Hitomi Suzuki'
'Motoo Shiro'
'Haruyuki Nakano'

_publ_contact_author_email ' matano@kuchem.kyoto-u.ac.jp '
_publ_contact_author_fax ' +81-75-753-4000 '
_publ_contact_author_name ' Yoshihiro Matano'
_publ_contact_author_phone ' +81-75-753-4045 '
_publ_section_title
;
 Synthesis, Structure, and Reactions of
 (Acylimino)triaryl-\l5-bismuthanes: First Comparative Study of the
 (Acylimino)pnictorane Series
;
_journal_name_full 'Journal of the American Chemical Society'
_journal_page_first 10954
_journal_page_last 10965
_journal_paper_doi 10.1021/ja003623l
_journal_volume 123
_journal_year 2001
_chemical_formula_moiety 'C20 H15 As Cl3 N O '
_chemical_formula_sum 'C20 H15 As Cl3 N O'
_chemical_formula_weight 466.63
_space_group_IT_number 14
_symmetry_cell_setting monoclinic
_symmetry_Int_Tables_number 14
_symmetry_space_group_name_Hall '-P 2yn'
_symmetry_space_group_name_H-M 'P 1 21/n 1'
_cell_angle_alpha 90
_cell_angle_beta 95.312(2)
_cell_angle_gamma 90
_cell_formula_units_Z 4
_cell_length_a 9.4395(4)
_cell_length_b 19.098(1)
_cell_length_c 10.8085(6)
_cell_measurement_reflns_used 12489
_cell_measurement_temperature 123.2
_cell_measurement_theta_max 27.4
_cell_measurement_theta_min 2.4
_cell_volume 1940.14(17)
_computing_cell_refinement PROCESS-AUTO
_computing_data_collection PROCESS-AUTO
_computing_data_reduction 'teXsan Ver. 1.11'
_computing_publication_material 'teXsan Ver. 1.11'
_computing_structure_refinement 'teXsan Ver. 1.10'
_computing_structure_solution SIR92
_diffrn_detector_area_resol_mean 5.00
_diffrn_measured_fraction_theta_full 0.9977
_diffrn_measured_fraction_theta_max 0.9977
_diffrn_measurement_device_type 'Rigaku RAXIS-RAPID Imaging Plate'
_diffrn_measurement_method \w
_diffrn_radiation_type 'Mo K\a'
_diffrn_radiation_wavelength 0.7107
_diffrn_reflns_av_R_equivalents 0.042
_diffrn_reflns_limit_h_max 12
_diffrn_reflns_limit_h_min -12
_diffrn_reflns_limit_k_max 24
_diffrn_reflns_limit_k_min -23
_diffrn_reflns_limit_l_max 14
_diffrn_reflns_limit_l_min -14
_diffrn_reflns_number 18746
_diffrn_reflns_theta_full 27.43
_diffrn_reflns_theta_max 27.43
_exptl_absorpt_coefficient_mu 2.174
_exptl_absorpt_correction_T_max 0.647
_exptl_absorpt_correction_T_min 0.548
_exptl_absorpt_correction_type multi-scan
_exptl_absorpt_process_details '(Higashi, 1995)'
_exptl_crystal_colour colorless
_exptl_crystal_density_diffrn 1.597
_exptl_crystal_description block
_exptl_crystal_size_max 0.200
_exptl_crystal_size_mid 0.200
_exptl_crystal_size_min 0.200
_refine_diff_density_max 0.62
_refine_diff_density_min -0.54
_refine_ls_extinction_method none
_refine_ls_goodness_of_fit_ref 0.997
_refine_ls_hydrogen_treatment noref
_refine_ls_number_parameters 235
_refine_ls_number_reflns 4420
_refine_ls_R_factor_gt 0.0255
_refine_ls_shift/su_max 0.0004
_refine_ls_structure_factor_coef Fsqd
_refine_ls_weighting_details 'w = 1/[\s^2^(Fo^2^) + (0.02600(Max(Fo^2^,0) + 2Fc^2^)/3)^2^]'
_refine_ls_weighting_scheme calc
_refine_ls_wR_factor_ref 0.0541
_reflns_number_gt 3520
_reflns_number_total 4420
_reflns_threshold_expression F^2^>2.0\s(F^2^)
_cod_data_source_file ja003623l_4.cif
_cod_data_source_block Ph3As_NCOCCl3
_cod_original_cell_volume 1940.1(2)
_cod_original_formula_sum 'C20 H15 As Cl3 N O '
_cod_database_code 4115752

loop_
_symmetry_equiv_pos_as_xyz
x,y,z
1/2-x,1/2+y,1/2-z
-x,-y,-z
1/2+x,1/2-y,1/2+z

loop_
_atom_site_label
_atom_site_type_symbol
_atom_site_fract_x
_atom_site_fract_y
_atom_site_fract_z
_atom_site_U_iso_or_equiv
_atom_site_adp_type
_atom_site_occupancy
_atom_site_calc_flag
As As 0.02148(2) 0.187872(9) 0.24418(2) 0.01354(5) Uani 1.00 d
Cl(1) Cl -0.46854(6) 0.22386(3) 0.17415(7) 0.0400(2) Uani 1.00 d
Cl(2) Cl -0.42304(6) 0.12611(3) 0.37747(5) 0.0369(2) Uani 1.00 d
Cl(3) Cl -0.48312(5) 0.07632(3) 0.12675(6) 0.0351(2) Uani 1.00 d
O O -0.1809(1) 0.07874(6) 0.2008(1) 0.0197(4) Uani 1.00 d
N N -0.1668(2) 0.19931(8) 0.2278(1) 0.0177(4) Uani 1.00 d
C(1) C -0.2306(2) 0.13787(10) 0.2122(2) 0.0159(5) Uani 1.00 d
C(2) C -0.3951(2) 0.1420(1) 0.2177(2) 0.0226(5) Uani 1.00 d
C(3) C 0.1042(2) 0.15083(10) 0.1030(2) 0.0148(5) Uani 1.00 d
C(4) C 0.1628(2) 0.19699(10) 0.0224(2) 0.0204(5) Uani 1.00 d
C(5) C 0.2230(2) 0.1704(1) -0.0803(2) 0.0249(5) Uani 1.00 d
C(6) C 0.2260(2) 0.0990(1) -0.1001(2) 0.0237(5) Uani 1.00 d
C(7) C 0.1675(2) 0.0533(1) -0.0197(2) 0.0210(5) Uani 1.00 d
C(8) C 0.1055(2) 0.07916(10) 0.0818(2) 0.0169(5) Uani 1.00 d
C(9) C 0.0914(2) 0.28117(9) 0.2689(2) 0.0163(5) Uani 1.00 d
C(10) C 0.2192(2) 0.2931(1) 0.3381(2) 0.0258(6) Uani 1.00 d
C(11) C 0.2709(2) 0.3614(1) 0.3508(2) 0.0332(6) Uani 1.00 d
C(12) C 0.1946(2) 0.4158(1) 0.2947(2) 0.0297(6) Uani 1.00 d
C(13) C 0.0663(2) 0.4040(1) 0.2256(2) 0.0259(5) Uani 1.00 d
C(14) C 0.0139(2) 0.3364(1) 0.2126(2) 0.0209(5) Uani 1.00 d
C(15) C 0.0820(2) 0.13104(9) 0.3845(2) 0.0165(5) Uani 1.00 d
C(16) C 0.2063(2) 0.0922(1) 0.3865(2) 0.0224(5) Uani 1.00 d
C(17) C 0.2446(2) 0.0488(1) 0.4863(2) 0.0294(6) Uani 1.00 d
C(18) C 0.1605(2) 0.0448(1) 0.5836(2) 0.0302(6) Uani 1.00 d
C(19) C 0.0386(2) 0.0850(1) 0.5830(2) 0.0308(6) Uani 1.00 d
C(20) C -0.0023(2) 0.1279(1) 0.4836(2) 0.0231(5) Uani 1.00 d
H(1) H 0.1619 0.2466 0.0374 0.0248 Uiso 1.00 calc
H(2) H 0.2609 0.2016 -0.1386 0.0297 Uiso 1.00 calc
H(3) H 0.2706 0.0810 -0.1700 0.0276 Uiso 1.00 calc
H(4) H 0.1711 0.0038 -0.0343 0.0251 Uiso 1.00 calc
H(5) H 0.0613 0.0479 0.1372 0.0206 Uiso 1.00 calc
H(6) H 0.2731 0.2545 0.3759 0.0324 Uiso 1.00 calc
H(7) H 0.3603 0.3703 0.3995 0.0399 Uiso 1.00 calc
H(8) H 0.2295 0.4631 0.3039 0.0355 Uiso 1.00 calc
H(9) H 0.0132 0.4428 0.1860 0.0306 Uiso 1.00 calc
H(10) H -0.0759 0.3277 0.1647 0.0250 Uiso 1.00 calc
H(11) H 0.2654 0.0954 0.3183 0.0270 Uiso 1.00 calc
H(12) H 0.3319 0.0221 0.4886 0.0350 Uiso 1.00 calc
H(13) H 0.1854 0.0136 0.6520 0.0365 Uiso 1.00 calc
H(14) H -0.0180 0.0834 0.6525 0.0371 Uiso 1.00 calc
H(15) H -0.0890 0.1549 0.4820 0.0289 Uiso 1.00 calc

loop_
_atom_site_aniso_label
_atom_site_aniso_U_11
_atom_site_aniso_U_22
_atom_site_aniso_U_33
_atom_site_aniso_U_12
_atom_site_aniso_U_13
_atom_site_aniso_U_23
As 0.01338(9) 0.01209(9) 0.01517(10) -0.00107(8) 0.00143(6) -0.00141(8)
Cl(1) 0.0218(3) 0.0276(3) 0.0680(4) 0.0075(2) -0.0091(3) 0.0002(3)
Cl(2) 0.0264(3) 0.0524(4) 0.0339(3) -0.0061(3) 0.0134(2) -0.0030(3)
Cl(3) 0.0242(3) 0.0333(3) 0.0459(4) -0.0112(2) -0.0063(2) -0.0093(3)
O 0.0211(7) 0.0146(7) 0.0236(8) -0.0004(5) 0.0035(6) -0.0013(6)
N 0.0125(7) 0.0154(8) 0.0251(9) 0.0003(6) 0.0009(6) -0.0019(7)
C(1) 0.0156(9) 0.0194(10) 0.0126(9) -0.0003(7) 0.0001(7) -0.0010(7)
C(2) 0.0177(10) 0.020(1) 0.030(1) -0.0021(8) -0.0006(8) -0.0024(9)
C(3) 0.0127(8) 0.0193(9) 0.0121(9) 0.0000(7) -0.0002(7) -0.0015(7)
C(4) 0.0231(10) 0.0172(10) 0.021(1) 0.0000(8) 0.0021(8) 0.0022(8)
C(5) 0.025(1) 0.033(1) 0.016(1) -0.0030(9) 0.0040(8) 0.0053(9)
C(6) 0.0213(10) 0.036(1) 0.014(1) 0.0017(9) 0.0014(8) -0.0071(9)
C(7) 0.0182(9) 0.0199(10) 0.024(1) -0.0004(8) -0.0008(8) -0.0068(8)
C(8) 0.0161(9) 0.0169(9) 0.0176(10) -0.0017(7) 0.0004(7) 0.0003(7)
C(9) 0.0168(9) 0.0142(9) 0.019(1) -0.0028(7) 0.0057(8) -0.0028(8)
C(10) 0.023(1) 0.020(1) 0.033(1) -0.0026(8) -0.0039(9) -0.0012(9)
C(11) 0.029(1) 0.026(1) 0.042(1) -0.0112(9) -0.008(1) -0.004(1)
C(12) 0.035(1) 0.017(1) 0.038(1) -0.0097(9) 0.004(1) -0.0047(9)
C(13) 0.031(1) 0.0167(10) 0.030(1) -0.0020(9) 0.0026(9) 0.0011(9)
C(14) 0.0193(9) 0.0190(9) 0.024(1) -0.0019(8) 0.0014(8) -0.0022(8)
C(15) 0.0199(9) 0.0150(9) 0.0141(10) -0.0043(7) -0.0013(7) -0.0015(7)
C(16) 0.0230(10) 0.025(1) 0.019(1) 0.0002(8) -0.0012(8) 0.0004(8)
C(17) 0.034(1) 0.027(1) 0.025(1) 0.0034(9) -0.0088(9) 0.0011(9)
C(18) 0.048(1) 0.021(1) 0.019(1) -0.0084(10) -0.0099(10) 0.0030(9)
C(19) 0.043(1) 0.036(1) 0.014(1) -0.015(1) 0.0050(9) -0.0022(9)
C(20) 0.026(1) 0.026(1) 0.018(1) -0.0038(9) 0.0036(8) -0.0037(8)

loop_
_atom_type_symbol
_atom_type_description
_atom_type_scat_dispersion_real
_atom_type_scat_dispersion_imag
_atom_type_scat_source
C C 0.003 0.002
;International Tables for Crystallography
(1992, Vol. C, Tables 4.2.6.8 and 6.1.1.1)
;
H H 0.000 0.000
;International Tables for Crystallography
(1992, Vol. C, Table 6.1.1.2)
;
As As 0.050 2.006
;International Tables for Crystallography
(1992, Vol. C, Tables 4.2.6.8 and 6.1.1.1)
;
Cl Cl 0.148 0.159
;International Tables for Crystallography
(1992, Vol. C, Tables 4.2.6.8 and 6.1.1.1)
;
N N 0.006 0.003
;International Tables for Crystallography
(1992, Vol. C, Tables 4.2.6.8 and 6.1.1.1)
;
O O 0.011 0.006
;International Tables for Crystallography
(1992, Vol. C, Tables 4.2.6.8 and 6.1.1.1)
;

loop_
_geom_angle_atom_site_label_1
_geom_angle_atom_site_label_2
_geom_angle_atom_site_label_3
_geom_angle
_geom_angle_publ_flag
N As C(3) 116.27(7) yes
N As C(9) 103.16(7) yes
N As C(15) 111.78(7) yes
C(3) As C(9) 107.18(7) yes
C(3) As C(15) 108.01(8) yes
C(9) As C(15) 110.18(8) yes
As N C(1) 110.0(1) yes
O C(1) N 130.7(2) yes
O C(1) C(2) 116.0(2) yes
N C(1) C(2) 113.2(1) yes
Cl(1) C(2) Cl(2) 108.6(1) yes
Cl(1) C(2) Cl(3) 109.3(1) yes
Cl(1) C(2) C(1) 113.8(1) yes
Cl(2) C(2) Cl(3) 108.3(1) yes
Cl(2) C(2) C(1) 105.3(1) yes
Cl(3) C(2) C(1) 111.3(1) yes
As C(3) C(4) 118.8(1) yes
As C(3) C(8) 120.4(1) yes
C(4) C(3) C(8) 120.8(2) yes
C(3) C(4) C(5) 119.0(2) yes
C(4) C(5) C(6) 120.0(2) yes
C(5) C(6) C(7) 120.7(2) yes
C(6) C(7) C(8) 119.8(2) yes
C(3) C(8) C(7) 119.6(2) yes
As C(9) C(10) 120.3(1) yes
As C(9) C(14) 119.0(1) yes
C(10) C(9) C(14) 120.6(2) yes
C(9) C(10) C(11) 119.3(2) yes
C(10) C(11) C(12) 120.0(2) yes
C(11) C(12) C(13) 120.9(2) yes
C(12) C(13) C(14) 119.6(2) yes
C(9) C(14) C(13) 119.6(2) yes
As C(15) C(16) 120.4(1) yes
As C(15) C(20) 119.0(1) yes
C(16) C(15) C(20) 120.5(2) yes
C(15) C(16) C(17) 119.5(2) yes
C(16) C(17) C(18) 120.2(2) yes
C(17) C(18) C(19) 120.2(2) yes
C(18) C(19) C(20) 120.5(2) yes
C(15) C(20) C(19) 119.1(2) yes

loop_
_geom_bond_atom_site_label_1
_geom_bond_atom_site_label_2
_geom_bond_distance
_geom_bond_publ_flag
As N 1.783(2) yes
As C(3) 1.913(2) yes
As C(9) 1.910(2) yes
As C(15) 1.909(2) yes
Cl(1) C(2) 1.758(2) yes
Cl(2) C(2) 1.796(2) yes
Cl(3) C(2) 1.754(2) yes
O C(1) 1.234(2) yes
N C(1) 1.323(2) yes
C(1) C(2) 1.561(3) yes
C(3) C(4) 1.390(3) yes
C(3) C(8) 1.388(3) yes
C(4) C(5) 1.388(3) yes
C(5) C(6) 1.382(3) yes
C(6) C(7) 1.382(3) yes
C(7) C(8) 1.382(3) yes
C(9) C(10) 1.379(3) yes
C(9) C(14) 1.391(3) yes
C(10) C(11) 1.394(3) yes
C(11) C(12) 1.374(3) yes
C(12) C(13) 1.381(3) yes
C(13) C(14) 1.385(3) yes
C(15) C(16) 1.387(3) yes
C(15) C(20) 1.394(2) yes
C(16) C(17) 1.382(3) yes
C(17) C(18) 1.378(3) yes
C(18) C(19) 1.383(3) yes
C(19) C(20) 1.377(3) yes

loop_
_geom_contact_atom_site_label_1
_geom_contact_atom_site_label_2
_geom_contact_distance
_geom_contact_site_symmetry_2
Cl(1) C(20) 3.499(2) 4_454
Cl(2) C(16) 3.568(2) 1_455
Cl(3) C(6) 3.534(2) 1_455
Cl(3) C(7) 3.551(2) 1_455
O C(7) 3.202(2) 3_555
O C(18) 3.309(2) 3_556
O C(6) 3.578(2) 3_555
N C(5) 3.461(2) 4_455
C(6) C(18) 3.571(3) 1_554
C(18) C(19) 3.505(3) 3_556

loop_
_geom_torsion_atom_site_label_1
_geom_torsion_atom_site_label_2
_geom_torsion_atom_site_label_3
_geom_torsion_atom_site_label_4
_geom_torsion
_geom_torsion_publ_flag
As N C(1) O -4.8(3) yes
As N C(1) C(2) 171.0(1) yes
As C(3) C(4) C(5) -180.0(1) yes
As C(3) C(8) C(7) -179.1(1) yes
As C(9) C(10) C(11) 177.4(2) yes
As C(9) C(14) C(13) -177.3(1) yes
As C(15) C(16) C(17) -176.9(2) yes
As C(15) C(20) C(19) 177.7(2) yes
Cl(1) C(2) C(1) O -156.7(1) yes
Cl(1) C(2) C(1) N 26.8(2) yes
Cl(2) C(2) C(1) O 84.6(2) yes
Cl(2) C(2) C(1) N -91.9(2) yes
Cl(3) C(2) C(1) O -32.6(2) yes
Cl(3) C(2) C(1) N 150.9(1) yes
N As C(3) C(4) 97.1(2) yes
N As C(3) C(8) -82.9(2) yes
N As C(9) C(10) 150.7(2) yes
N As C(9) C(14) -31.5(2) yes
N As C(15) C(16) 153.0(1) yes
N As C(15) C(20) -25.5(2) yes
C(1) N As C(3) 64.3(1) yes
C(1) N As C(9) -178.7(1) yes
C(1) N As C(15) -60.4(1) yes
C(3) As C(9) C(10) -86.1(2) yes
C(3) As C(9) C(14) 91.7(2) yes
C(3) As C(15) C(16) 23.9(2) yes
C(3) As C(15) C(20) -154.6(1) yes
C(3) C(4) C(5) C(6) -1.0(3) yes
C(3) C(8) C(7) C(6) -0.8(3) yes
C(4) C(3) As C(9) -17.6(2) yes
C(4) C(3) As C(15) -136.3(1) yes
C(4) C(3) C(8) C(7) 0.9(3) yes
C(4) C(5) C(6) C(7) 1.1(3) yes
C(5) C(4) C(3) C(8) 0.0(3) yes
C(5) C(6) C(7) C(8) -0.1(3) yes
C(8) C(3) As C(9) 162.4(2) yes
C(8) C(3) As C(15) 43.7(2) yes
C(9) As C(15) C(16) -92.9(2) yes
C(9) As C(15) C(20) 88.6(2) yes
C(9) C(10) C(11) C(12) 0.0(3) yes
C(9) C(14) C(13) C(12) -0.3(3) yes
C(10) C(9) As C(15) 31.2(2) yes
C(10) C(9) C(14) C(13) 0.4(3) yes
C(10) C(11) C(12) C(13) 0.1(3) yes
C(11) C(10) C(9) C(14) -0.3(3) yes
C(11) C(12) C(13) C(14) 0.0(3) yes
C(14) C(9) As C(15) -151.0(1) yes
C(15) C(16) C(17) C(18) -0.7(3) yes
C(15) C(20) C(19) C(18) -1.0(3) yes
C(16) C(15) C(20) C(19) -0.8(3) yes
C(16) C(17) C(18) C(19) -1.1(3) yes
C(17) C(16) C(15) C(20) 1.6(3) yes
C(17) C(18) C(19) C(20) 2.0(3) yes
C(17) C(18) C(19) C(20) 2.0(3) yes

loop_
_cod_related_entry_id
_cod_related_entry_database
_cod_related_entry_code
1 ChemSpider 30660555
